data_1552464
loop_
_publ_author_name
'Schoemaker, Robin'
'Schwedtmann, Kai'
'Franconetti, Antonio'
'Frontera, Antonio'
'Hennersdorf, Felix'
'Weigand, Jan J.'

_publ_section_title
;
 Controlled scrambling reactions to polyphosphanes via bond metathesis
 reactions
;
_journal_name_full 'Chemical Science'
_journal_paper_doi 10.1039/C9SC04501E
_journal_year 2019
_chemical_formula_moiety 'C58 H96 Ag2 N2 P6, 2(C F3 O3 S), 2(C2 H3 N)'
_chemical_formula_sum 'C64 H102 Ag2 F6 N4 O6 P6 S2'
_chemical_formula_weight 1603.17
_space_group_crystal_system monoclinic
_space_group_IT_number 14
_space_group_name_Hall '-P 2ybc'
_space_group_name_H-M_alt 'P 1 21/c 1'
_symmetry_space_group_name_Hall '-P 2ybc'
_symmetry_space_group_name_H-M 'P 1 21/c 1'
_atom_sites_solution_hydrogens geom
_audit_creation_date 2017-09-29
_audit_creation_method
;
Olex2 1.2
(compiled 2015.09.30 svn.r3233 for OlexSys, GUI svn.r5103)
;
_audit_update_record
;
2019-08-30 deposited with the CCDC.    2019-10-17 downloaded from the CCDC.
;
_cell_angle_alpha 90
_cell_angle_beta 102.677(3)
_cell_angle_gamma 90
_cell_formula_units_Z 2
_cell_length_a 12.1473(3)
_cell_length_b 15.0565(4)
_cell_length_c 20.4248(7)
_cell_measurement_reflns_used 10176
_cell_measurement_temperature 99.97(13)
_cell_measurement_theta_max 74.2530
_cell_measurement_theta_min 3.6770
_cell_volume 3644.55(19)
_computing_cell_refinement 'CrysAlisPro 1.171.38.41 (Rigaku OD, 2015)'
_computing_data_collection 'CrysAlisPro 1.171.38.41 (Rigaku OD, 2015)'
_computing_data_reduction 'CrysAlisPro 1.171.38.41 (Rigaku OD, 2015)'
_computing_molecular_graphics 'Olex2 (Dolomanov et al., 2009)'
_computing_publication_material 'Olex2 (Dolomanov et al., 2009)'
_computing_structure_refinement 'ShelXL (Sheldrick, 2015)'
_computing_structure_solution 'ShelXT (Sheldrick, 2015)'
_diffrn_ambient_environment N~2~
_diffrn_ambient_temperature 99.97(13)
_diffrn_detector 'CCD plate'
_diffrn_detector_area_resol_mean 5.2850
_diffrn_detector_type AtlasS2
_diffrn_measured_fraction_theta_full 0.984
_diffrn_measured_fraction_theta_max 0.980
_diffrn_measurement_details
;
List of Runs (angles in degrees, time in seconds):

  # Type    Start    End  Width  t~exp~   \w     \q     \k     \f   Frames
#--------------------------------------------------------------------------
  1  \w    -65.00  32.00   0.50    5.00    --  -38.50  57.00 -30.00  194
  2  \w    -56.00  34.00   0.50    5.00    --  -38.50  38.00 120.00  180
  3  \w   -109.00 -15.00   0.50    5.00    --  -38.50 -57.00-180.00  188
  4  \w      4.00  59.00   0.50    5.00    --   42.50 -99.00  30.00  110
  5  \w     26.00  93.00   0.50    5.00    --   42.50-125.00 150.00  134
  6  \w     45.00  84.00   0.50   20.00    --  111.00 -94.00 -30.00   78
  7  \w     90.00 121.00   0.50   20.00    --  111.00-125.00 -30.00   62
  8  \w     47.00  97.00   0.50   20.00    --  111.00 -45.00 -60.00  100
  9  \w     44.00 135.00   0.50   20.00    --  111.00 -30.00  60.00  182
 10  \w     41.00 133.00   0.50   20.00    --  111.00 -61.00-150.00  184
 11  \w    114.00 177.00   0.50   20.00    --  111.00  30.00 -90.00  126
 12  \w     45.00  79.00   0.50   20.00    --  111.00 -77.00-180.00   68
 13  \w     90.00 117.00   0.50   20.00    --  111.00 -77.00-180.00   54
 14  \w     60.00 121.00   0.50   20.00    --  111.00-125.00-120.00  122
 15  \w     39.00  73.00   0.50   20.00    --  111.00-125.00 -30.00   68
 16  \w    100.00 174.00   0.50   20.00    --  111.00  30.00 -30.00  148
 17  \w     87.00 120.00   0.50   20.00    --  111.00-125.00  90.00   66
 18  \w     59.00  84.00   0.50   20.00    --  111.00-125.00 120.00   50
 19  \w     47.00  74.00   0.50   20.00    --  111.00-125.00  90.00   54
 20  \w     45.00  78.00   0.50   20.00    --  111.00 -30.00 150.00   66
 21  \w     87.00 123.00   0.50   20.00    --  111.00 -30.00 150.00   72
 22  \w     62.00  94.00   0.50   20.00    --  111.00 -94.00   0.00   64
 23  \w     43.00  43.50   0.50   20.00    --  111.00 -15.00   0.00    1
;
_diffrn_measurement_device 'four-circle diffractometer'
_diffrn_measurement_device_type 'SuperNova, Dual, Cu at zero, AtlasS2'
_diffrn_measurement_method '\w scans'
_diffrn_orient_matrix_type 'CrysAlisPro convention (1999,Acta A55,543-557)'
_diffrn_orient_matrix_UB_11 -0.1181585000
_diffrn_orient_matrix_UB_12 0.0033961000
_diffrn_orient_matrix_UB_13 -0.0467044000
_diffrn_orient_matrix_UB_21 0.0501436000
_diffrn_orient_matrix_UB_22 -0.0315608000
_diffrn_orient_matrix_UB_23 -0.0590416000
_diffrn_orient_matrix_UB_31 -0.0204090000
_diffrn_orient_matrix_UB_32 -0.0972958000
_diffrn_orient_matrix_UB_33 0.0175383000
_diffrn_radiation_monochromator mirror
_diffrn_radiation_probe x-ray
_diffrn_radiation_type CuK\a
_diffrn_radiation_wavelength 1.54184
_diffrn_reflns_av_R_equivalents 0.0464
_diffrn_reflns_av_unetI/netI 0.0429
_diffrn_reflns_Laue_measured_fraction_full 0.984
_diffrn_reflns_Laue_measured_fraction_max 0.980
_diffrn_reflns_limit_h_max 14
_diffrn_reflns_limit_h_min -14
_diffrn_reflns_limit_k_max 10
_diffrn_reflns_limit_k_min -18
_diffrn_reflns_limit_l_max 25
_diffrn_reflns_limit_l_min -25
_diffrn_reflns_number 23315
_diffrn_reflns_point_group_measured_fraction_full 0.984
_diffrn_reflns_point_group_measured_fraction_max 0.980
_diffrn_reflns_theta_full 67.684
_diffrn_reflns_theta_max 72.127
_diffrn_reflns_theta_min 3.679
_diffrn_source 'micro-focus sealed X-ray tube'
_diffrn_source_type 'SuperNova (Cu) X-ray Source'
_exptl_absorpt_coefficient_mu 6.637
_exptl_absorpt_correction_T_max 0.878
_exptl_absorpt_correction_T_min 0.632
_exptl_absorpt_correction_type gaussian
_exptl_absorpt_process_details
;
CrysAlisPro 1.171.38.41 (Rigaku Oxford Diffraction, 2015)
Numerical absorption correction based on gaussian integration over
            a multifaceted crystal model
Empirical absorption correction using spherical harmonics,
 implemented in SCALE3 ABSPACK scaling algorithm.
;
_exptl_crystal_colour colourless
_exptl_crystal_colour_primary colourless
_exptl_crystal_density_diffrn 1.461
_exptl_crystal_description block
_exptl_crystal_F_000 1664
_exptl_crystal_size_max 0.095
_exptl_crystal_size_mid 0.035
_exptl_crystal_size_min 0.022
_refine_diff_density_max 1.330
_refine_diff_density_min -0.876
_refine_diff_density_rms 0.095
_refine_ls_extinction_method none
_refine_ls_goodness_of_fit_ref 1.026
_refine_ls_hydrogen_treatment constr
_refine_ls_matrix_type full
_refine_ls_number_parameters 407
_refine_ls_number_reflns 7033
_refine_ls_number_restraints 0
_refine_ls_restrained_S_all 1.026
_refine_ls_R_factor_all 0.0466
_refine_ls_R_factor_gt 0.0393
_refine_ls_shift/su_max 0.001
_refine_ls_shift/su_mean 0.000
_refine_ls_structure_factor_coef Fsqd
_refine_ls_weighting_details 'w=1/[\s^2^(Fo^2^)+(0.0631P)^2^+1.5538P] where P=(Fo^2^+2Fc^2^)/3'
_refine_ls_weighting_scheme calc
_refine_ls_wR_factor_gt 0.1003
_refine_ls_wR_factor_ref 0.1065
_reflns_Friedel_coverage 0.000
_reflns_number_gt 6108
_reflns_number_total 7033
_reflns_threshold_expression 'I > 2\s(I)'
_cod_data_source_file c9sc04501e2.cif
_cod_data_source_block 9aAgOTf
_cod_original_cell_volume 3644.55(18)
_cod_database_code 1552464
_chemical_oxdiff_formula 'C92 H204 Ag4 F12 N44 O12 S16 P1 '
_shelx_space_group_comment
;
The symmetry employed for this shelxl refinement is uniquely defined
by the following loop, which should always be used as a source of
symmetry information in preference to the above space-group names.
They are only intended as comments.
;
_reflns_odcompleteness_completeness 98.19
_reflns_odcompleteness_iscentric 1
_reflns_odcompleteness_theta 66.97
_olex2_refinement_description
;
1. Fixed Uiso
 At 1.2 times of:
  All C(H) groups, All C(H,H) groups
 At 1.5 times of:
  All C(H,H,H) groups
2.a Ternary CH refined with riding coordinates:
 C1(H1), C7(H7), C18(H18), C24(H24)
2.b Secondary CH2 refined with riding coordinates:
 C2(H2A,H2B), C3(H3A,H3B), C4(H4A,H4B), C5(H5A,H5B), C6(H6A,H6B), C8(H8A,H8B),
 C9(H9A,H9B), C10(H10A,H10B), C11(H11A,H11B), C12(H12A,H12B), C19(H19A,H19B),
 C20(H20A,H20B), C21(H21A,H21B), C22(H22A,H22B), C23(H23A,H23B), C25(H25A,H25B),
  C26(H26A,H26B), C27(H27A,H27B), C28(H28A,H28B), C29(H29A,H29B)
2.c Aromatic/amide H refined with riding coordinates:
 C14(H14), C15(H15), C16(H16), C17(H17)
2.d Idealised Me refined as rotating group:
 C31(H31A,H31B,H31C)
;
_shelx_shelxl_version_number 2014/7
_olex2_submission_special_instructions 'No special instructions were received'
_oxdiff_exptl_absorpt_empirical_details
;
Empirical correction (ABSPACK) includes:
- Absorption correction using spherical harmonics
- Frame scaling
;
_oxdiff_exptl_absorpt_empirical_full_max 3.513
_oxdiff_exptl_absorpt_empirical_full_min 0.630

loop_
_space_group_symop_operation_xyz
'x, y, z'
'-x, y+1/2, -z+1/2'
'-x, -y, -z'
'x, -y-1/2, z-1/2'

loop_
_atom_site_label
_atom_site_type_symbol
_atom_site_fract_x
_atom_site_fract_y
_atom_site_fract_z
_atom_site_U_iso_or_equiv
_atom_site_adp_type
_atom_site_occupancy
_atom_site_site_symmetry_order
_atom_site_calc_flag
_atom_site_refinement_flags_posn
Ag1 Ag 0.58878(2) 0.45433(2) 0.47613(2) 0.02273(8) Uani 1 1 d .
P1 P 0.59980(6) 0.56581(5) 0.39508(4) 0.02012(16) Uani 1 1 d .
P2 P 0.50091(6) 0.68993(5) 0.39983(4) 0.02110(16) Uani 1 1 d .
P3 P 0.49471(6) 0.68953(5) 0.50724(4) 0.02104(16) Uani 1 1 d .
N1 N 0.3259(2) 0.56990(17) 0.40744(14) 0.0239(5) Uani 1 1 d .
C1 C 0.7434(2) 0.60042(19) 0.38812(16) 0.0221(6) Uani 1 1 d .
H1 H 0.7638 0.5615 0.3542 0.026 Uiso 1 1 calc R
C2 C 0.8301(3) 0.5818(2) 0.45361(17) 0.0252(6) Uani 1 1 d .
H2A H 0.8135 0.6187 0.4892 0.030 Uiso 1 1 calc R
H2B H 0.8245 0.5202 0.4663 0.030 Uiso 1 1 calc R
C3 C 0.9506(3) 0.6008(2) 0.44580(19) 0.0298(7) Uani 1 1 d .
H3A H 1.0026 0.5933 0.4888 0.036 Uiso 1 1 calc R
H3B H 0.9708 0.5584 0.4147 0.036 Uiso 1 1 calc R
C4 C 0.9619(3) 0.6950(2) 0.42006(19) 0.0328(8) Uani 1 1 d .
H4A H 0.9510 0.7375 0.4538 0.039 Uiso 1 1 calc R
H4B H 1.0373 0.7032 0.4125 0.039 Uiso 1 1 calc R
C5 C 0.8754(3) 0.7122(2) 0.35493(19) 0.0313(7) Uani 1 1 d .
H5A H 0.8907 0.6734 0.3200 0.038 Uiso 1 1 calc R
H5B H 0.8822 0.7731 0.3409 0.038 Uiso 1 1 calc R
C6 C 0.7553(3) 0.6958(2) 0.36390(19) 0.0286(7) Uani 1 1 d .
H6A H 0.7022 0.7054 0.3215 0.034 Uiso 1 1 calc R
H6B H 0.7379 0.7375 0.3964 0.034 Uiso 1 1 calc R
C7 C 0.5272(3) 0.5249(2) 0.31069(16) 0.0242(6) Uani 1 1 d .
H7 H 0.4476 0.5175 0.3119 0.029 Uiso 1 1 calc R
C8 C 0.5711(3) 0.4323(2) 0.29708(19) 0.0301(7) Uani 1 1 d .
H8A H 0.6490 0.4366 0.2929 0.036 Uiso 1 1 calc R
H8B H 0.5682 0.3929 0.3342 0.036 Uiso 1 1 calc R
C9 C 0.4981(3) 0.3949(2) 0.2321(2) 0.0377(8) Uani 1 1 d .
H9A H 0.5278 0.3376 0.2226 0.045 Uiso 1 1 calc R
H9B H 0.4218 0.3859 0.2381 0.045 Uiso 1 1 calc R
C10 C 0.4955(4) 0.4571(3) 0.1728(2) 0.0447(10) Uani 1 1 d .
H10A H 0.4445 0.4333 0.1334 0.054 Uiso 1 1 calc R
H10B H 0.5703 0.4603 0.1634 0.054 Uiso 1 1 calc R
C11 C 0.4569(4) 0.5503(3) 0.1871(2) 0.0434(9) Uani 1 1 d .
H11A H 0.3788 0.5483 0.1908 0.052 Uiso 1 1 calc R
H11B H 0.4619 0.5893 0.1500 0.052 Uiso 1 1 calc R
C12 C 0.5301(3) 0.5875(2) 0.25222(18) 0.0328(7) Uani 1 1 d .
H12A H 0.6073 0.5942 0.2472 0.039 Uiso 1 1 calc R
H12B H 0.5023 0.6455 0.2614 0.039 Uiso 1 1 calc R
C13 C 0.3586(2) 0.63792(19) 0.37263(16) 0.0227(6) Uani 1 1 d .
C14 C 0.2892(3) 0.6724(2) 0.31561(18) 0.0292(7) Uani 1 1 d .
H14 H 0.3141 0.7191 0.2928 0.035 Uiso 1 1 calc R
C15 C 0.1818(3) 0.6371(2) 0.2924(2) 0.0364(8) Uani 1 1 d .
H15 H 0.1336 0.6601 0.2544 0.044 Uiso 1 1 calc R
C16 C 0.1490(3) 0.5669(2) 0.3271(2) 0.0348(8) Uani 1 1 d .
H16 H 0.0780 0.5415 0.3129 0.042 Uiso 1 1 calc R
C17 C 0.2229(3) 0.5351(2) 0.38343(18) 0.0273(7) Uani 1 1 d .
H17 H 0.2004 0.4870 0.4059 0.033 Uiso 1 1 calc R
C18 C 0.3993(3) 0.7843(2) 0.51430(17) 0.0259(6) Uani 1 1 d .
H18 H 0.4301 0.8133 0.5574 0.031 Uiso 1 1 calc R
C19 C 0.2817(3) 0.7492(2) 0.51768(19) 0.0304(7) Uani 1 1 d .
H19A H 0.2488 0.7186 0.4762 0.037 Uiso 1 1 calc R
H19B H 0.2889 0.7068 0.5541 0.037 Uiso 1 1 calc R
C20 C 0.2042(3) 0.8248(2) 0.5286(2) 0.0355(8) Uani 1 1 d .
H20A H 0.1299 0.8013 0.5288 0.043 Uiso 1 1 calc R
H20B H 0.2337 0.8519 0.5720 0.043 Uiso 1 1 calc R
C21 C 0.1943(3) 0.8950(3) 0.4741(2) 0.0407(9) Uani 1 1 d .
H21A H 0.1466 0.9431 0.4830 0.049 Uiso 1 1 calc R
H21B H 0.1594 0.8691 0.4310 0.049 Uiso 1 1 calc R
C22 C 0.3104(3) 0.9312(2) 0.4714(2) 0.0391(9) Uani 1 1 d .
H22A H 0.3425 0.9614 0.5132 0.047 Uiso 1 1 calc R
H22B H 0.3030 0.9741 0.4352 0.047 Uiso 1 1 calc R
C23 C 0.3896(3) 0.8559(2) 0.4601(2) 0.0323(7) Uani 1 1 d .
H23A H 0.3611 0.8295 0.4164 0.039 Uiso 1 1 calc R
H23B H 0.4639 0.8802 0.4607 0.039 Uiso 1 1 calc R
C24 C 0.6371(3) 0.7206(2) 0.55471(17) 0.0248(6) Uani 1 1 d .
H24 H 0.6899 0.6769 0.5436 0.030 Uiso 1 1 calc R
C25 C 0.6404(3) 0.7108(2) 0.62996(18) 0.0314(7) Uani 1 1 d .
H25A H 0.5859 0.7509 0.6424 0.038 Uiso 1 1 calc R
H25B H 0.6197 0.6506 0.6392 0.038 Uiso 1 1 calc R
C26 C 0.7584(3) 0.7318(3) 0.6718(2) 0.0377(8) Uani 1 1 d .
H26A H 0.7567 0.7298 0.7191 0.045 Uiso 1 1 calc R
H26B H 0.8107 0.6866 0.6637 0.045 Uiso 1 1 calc R
C27 C 0.8004(3) 0.8227(3) 0.6553(2) 0.0432(10) Uani 1 1 d .
H27A H 0.8771 0.8315 0.6805 0.052 Uiso 1 1 calc R
H27B H 0.7535 0.8686 0.6684 0.052 Uiso 1 1 calc R
C28 C 0.7970(3) 0.8304(2) 0.5804(2) 0.0362(8) Uani 1 1 d .
H28A H 0.8494 0.7880 0.5683 0.043 Uiso 1 1 calc R
H28B H 0.8209 0.8895 0.5707 0.043 Uiso 1 1 calc R
C29 C 0.6786(3) 0.8127(2) 0.5382(2) 0.0309(7) Uani 1 1 d .
H29A H 0.6798 0.8156 0.4909 0.037 Uiso 1 1 calc R
H29B H 0.6271 0.8580 0.5473 0.037 Uiso 1 1 calc R
S1 S 0.07757(7) 0.64969(6) 0.65118(5) 0.03352(19) Uani 1 1 d .
F1 F 0.0265(2) 0.63062(18) 0.76945(14) 0.0525(6) Uani 1 1 d .
F2 F 0.20585(19) 0.63844(15) 0.77363(12) 0.0440(5) Uani 1 1 d .
F3 F 0.11419(19) 0.51820(14) 0.73936(13) 0.0428(5) Uani 1 1 d .
O1 O 0.0756(2) 0.74395(17) 0.65997(15) 0.0420(6) Uani 1 1 d .
O2 O 0.1701(2) 0.61616(18) 0.62496(14) 0.0386(6) Uani 1 1 d .
O3 O -0.0300(2) 0.61061(17) 0.62253(14) 0.0380(6) Uani 1 1 d .
C30 C 0.1085(3) 0.6059(2) 0.73875(17) 0.0252(6) Uani 1 1 d .
N2 N 0.2006(6) 0.4246(3) 0.0943(4) 0.107(2) Uani 1 1 d .
C31 C 0.0586(5) 0.5313(3) 0.1281(3) 0.0650(14) Uani 1 1 d .
H31A H -0.0044 0.5392 0.0910 0.097 Uiso 1 1 calc GR
H31B H 0.0946 0.5875 0.1403 0.097 Uiso 1 1 calc GR
H31C H 0.0327 0.5074 0.1656 0.097 Uiso 1 1 calc GR
C32 C 0.1376(4) 0.4712(3) 0.1095(3) 0.0559(12) Uani 1 1 d .

loop_
_atom_site_aniso_label
_atom_site_aniso_U_11
_atom_site_aniso_U_22
_atom_site_aniso_U_33
_atom_site_aniso_U_23
_atom_site_aniso_U_13
_atom_site_aniso_U_12
Ag1 0.02118(12) 0.02032(12) 0.02673(14) 0.00425(8) 0.00535(9) -0.00028(7)
P1 0.0178(3) 0.0197(3) 0.0222(4) 0.0016(3) 0.0031(3) -0.0007(3)
P2 0.0204(3) 0.0190(3) 0.0236(4) 0.0025(3) 0.0042(3) -0.0003(2)
P3 0.0197(3) 0.0191(3) 0.0239(4) -0.0007(3) 0.0038(3) -0.0015(2)
N1 0.0240(13) 0.0218(12) 0.0259(15) -0.0002(10) 0.0056(11) -0.0027(10)
C1 0.0201(13) 0.0222(14) 0.0243(16) 0.0022(11) 0.0059(12) -0.0008(10)
C2 0.0203(14) 0.0298(15) 0.0246(17) 0.0014(12) 0.0033(12) 0.0017(11)
C3 0.0169(14) 0.0380(17) 0.0330(19) -0.0010(14) 0.0023(13) 0.0011(12)
C4 0.0205(15) 0.0392(18) 0.038(2) -0.0048(15) 0.0042(14) -0.0065(13)
C5 0.0238(15) 0.0306(16) 0.040(2) 0.0031(14) 0.0078(14) -0.0045(12)
C6 0.0221(15) 0.0285(16) 0.0337(19) 0.0058(13) 0.0029(13) -0.0032(12)
C7 0.0228(14) 0.0276(14) 0.0203(16) -0.0012(12) 0.0008(12) -0.0006(11)
C8 0.0278(16) 0.0303(16) 0.0319(19) -0.0062(14) 0.0061(14) 0.0014(13)
C9 0.0389(19) 0.0364(18) 0.037(2) -0.0131(15) 0.0074(16) 0.0000(15)
C10 0.050(2) 0.057(2) 0.027(2) -0.0134(17) 0.0079(18) -0.0056(18)
C11 0.052(2) 0.048(2) 0.025(2) 0.0022(16) -0.0019(18) -0.0044(17)
C12 0.0357(18) 0.0348(17) 0.0266(19) 0.0000(14) 0.0040(14) -0.0043(14)
C13 0.0189(13) 0.0243(14) 0.0244(16) 0.0000(12) 0.0038(12) 0.0028(11)
C14 0.0259(15) 0.0293(16) 0.0318(19) 0.0067(13) 0.0050(14) 0.0017(12)
C15 0.0280(17) 0.0398(19) 0.035(2) 0.0052(15) -0.0075(15) 0.0007(14)
C16 0.0244(16) 0.0418(18) 0.035(2) 0.0007(15) -0.0011(14) -0.0067(14)
C17 0.0234(15) 0.0282(15) 0.0295(18) 0.0012(12) 0.0039(13) -0.0036(12)
C18 0.0215(14) 0.0266(15) 0.0300(18) -0.0004(12) 0.0065(13) 0.0017(11)
C19 0.0219(15) 0.0297(16) 0.041(2) -0.0002(14) 0.0095(14) -0.0010(12)
C20 0.0233(16) 0.0396(19) 0.044(2) -0.0043(16) 0.0075(15) 0.0029(13)
C21 0.0336(18) 0.0393(19) 0.048(3) -0.0028(17) 0.0061(17) 0.0106(15)
C22 0.042(2) 0.0274(16) 0.050(3) 0.0047(16) 0.0141(18) 0.0099(15)
C23 0.0321(17) 0.0277(16) 0.039(2) 0.0039(14) 0.0128(15) 0.0035(13)
C24 0.0214(14) 0.0260(15) 0.0262(17) -0.0022(12) 0.0035(12) -0.0005(11)
C25 0.0225(15) 0.0413(18) 0.0287(19) -0.0032(14) 0.0021(13) -0.0009(13)
C26 0.0255(16) 0.054(2) 0.031(2) -0.0078(16) 0.0005(14) -0.0012(15)
C27 0.0257(17) 0.054(2) 0.047(3) -0.0223(19) 0.0019(16) -0.0038(15)
C28 0.0245(16) 0.0329(17) 0.050(2) -0.0061(15) 0.0050(16) -0.0072(13)
C29 0.0259(16) 0.0278(16) 0.038(2) -0.0015(13) 0.0057(15) -0.0033(12)
S1 0.0288(4) 0.0326(4) 0.0388(5) -0.0020(3) 0.0067(4) -0.0008(3)
F1 0.0459(14) 0.0668(16) 0.0501(16) 0.0062(12) 0.0219(12) 0.0119(11)
F2 0.0389(12) 0.0458(12) 0.0424(14) -0.0052(10) -0.0015(10) -0.0112(9)
F3 0.0415(12) 0.0318(10) 0.0502(15) 0.0051(10) -0.0006(10) -0.0047(9)
O1 0.0500(16) 0.0299(12) 0.0435(17) 0.0006(11) 0.0050(13) -0.0010(11)
O2 0.0334(13) 0.0445(14) 0.0397(16) 0.0008(11) 0.0121(11) 0.0012(11)
O3 0.0309(12) 0.0387(13) 0.0425(16) -0.0045(11) 0.0039(11) -0.0019(10)
C30 0.0227(14) 0.0285(15) 0.0257(17) -0.0028(12) 0.0079(12) -0.0030(11)
N2 0.098(4) 0.059(3) 0.184(7) 0.022(4) 0.074(5) 0.014(3)
C31 0.054(3) 0.053(3) 0.092(4) -0.016(3) 0.026(3) -0.009(2)
C32 0.052(3) 0.044(2) 0.075(4) 0.009(2) 0.021(2) -0.001(2)

loop_
_atom_type_symbol
_atom_type_description
_atom_type_scat_dispersion_real
_atom_type_scat_dispersion_imag
_atom_type_scat_source
C C 0.0181 0.0091 'International Tables Vol C Tables 4.2.6.8 and 6.1.1.4'
H H 0.0000 0.0000 'International Tables Vol C Tables 4.2.6.8 and 6.1.1.4'
Ag Ag 0.1306 4.2820 'International Tables Vol C Tables 4.2.6.8 and 6.1.1.4'
F F 0.0727 0.0534 'International Tables Vol C Tables 4.2.6.8 and 6.1.1.4'
N N 0.0311 0.0180 'International Tables Vol C Tables 4.2.6.8 and 6.1.1.4'
O O 0.0492 0.0322 'International Tables Vol C Tables 4.2.6.8 and 6.1.1.4'
P P 0.2955 0.4335 'International Tables Vol C Tables 4.2.6.8 and 6.1.1.4'
S S 0.3331 0.5567 'International Tables Vol C Tables 4.2.6.8 and 6.1.1.4'

loop_
_exptl_crystal_face_index_h
_exptl_crystal_face_index_k
_exptl_crystal_face_index_l
_exptl_crystal_face_perp_dist
1 6 9 0.0121
-8 0 1 0.0402
8 0 -1 0.0402
0 -9 4 0.0109
0 9 -4 0.0109
-1 -6 -9 0.0121

loop_
_geom_angle_atom_site_label_1
_geom_angle_atom_site_label_2
_geom_angle_atom_site_label_3
_geom_angle
_geom_angle_site_symmetry_1
_geom_angle_site_symmetry_3
P1 Ag1 Ag1 93.38(2) . 3_666
P1 Ag1 P3 143.96(3) . 3_666
P1 Ag1 N1 135.77(6) . 3_666
P3 Ag1 Ag1 90.67(2) 3_666 3_666
N1 Ag1 Ag1 86.01(6) 3_666 3_666
N1 Ag1 P3 80.23(6) 3_666 3_666
P2 P1 Ag1 116.51(4) . .
C1 P1 Ag1 116.64(10) . .
C1 P1 P2 106.96(10) . .
C1 P1 C7 106.52(14) . .
C7 P1 Ag1 108.87(10) . .
C7 P1 P2 99.60(10) . .
P3 P2 P1 100.16(4) . .
C13 P2 P1 96.19(9) . .
C13 P2 P3 93.62(11) . .
P2 P3 Ag1 104.21(3) . 3_666
C18 P3 Ag1 112.54(10) . 3_666
C18 P3 P2 103.40(11) . .
C24 P3 Ag1 121.35(10) . 3_666
C24 P3 P2 106.74(11) . .
C24 P3 C18 106.97(15) . .
C13 N1 Ag1 121.4(2) . 3_666
C17 N1 Ag1 117.8(2) . 3_666
C17 N1 C13 117.4(3) . .
P1 C1 H1 105.9 . .
C2 C1 P1 111.0(2) . .
C2 C1 H1 105.9 . .
C2 C1 C6 110.8(3) . .
C6 C1 P1 116.4(2) . .
C6 C1 H1 105.9 . .
C1 C2 H2A 109.4 . .
C1 C2 H2B 109.4 . .
H2A C2 H2B 108.0 . .
C3 C2 C1 111.3(3) . .
C3 C2 H2A 109.4 . .
C3 C2 H2B 109.4 . .
C2 C3 H3A 109.3 . .
C2 C3 H3B 109.3 . .
H3A C3 H3B 108.0 . .
C4 C3 C2 111.6(3) . .
C4 C3 H3A 109.3 . .
C4 C3 H3B 109.3 . .
C3 C4 H4A 109.4 . .
C3 C4 H4B 109.4 . .
H4A C4 H4B 108.0 . .
C5 C4 C3 111.2(3) . .
C5 C4 H4A 109.4 . .
C5 C4 H4B 109.4 . .
C4 C5 H5A 109.4 . .
C4 C5 H5B 109.4 . .
C4 C5 C6 111.1(3) . .
H5A C5 H5B 108.0 . .
C6 C5 H5A 109.4 . .
C6 C5 H5B 109.4 . .
C1 C6 H6A 109.6 . .
C1 C6 H6B 109.6 . .
C5 C6 C1 110.4(3) . .
C5 C6 H6A 109.6 . .
C5 C6 H6B 109.6 . .
H6A C6 H6B 108.1 . .
P1 C7 H7 106.5 . .
C8 C7 P1 110.8(2) . .
C8 C7 H7 106.5 . .
C12 C7 P1 115.7(2) . .
C12 C7 H7 106.5 . .
C12 C7 C8 110.4(3) . .
C7 C8 H8A 109.8 . .
C7 C8 H8B 109.8 . .
H8A C8 H8B 108.2 . .
C9 C8 C7 109.4(3) . .
C9 C8 H8A 109.8 . .
C9 C8 H8B 109.8 . .
C8 C9 H9A 109.3 . .
C8 C9 H9B 109.3 . .
H9A C9 H9B 108.0 . .
C10 C9 C8 111.6(3) . .
C10 C9 H9A 109.3 . .
C10 C9 H9B 109.3 . .
C9 C10 H10A 109.3 . .
C9 C10 H10B 109.3 . .
C9 C10 C11 111.5(3) . .
H10A C10 H10B 108.0 . .
C11 C10 H10A 109.3 . .
C11 C10 H10B 109.3 . .
C10 C11 H11A 109.5 . .
C10 C11 H11B 109.5 . .
C10 C11 C12 110.9(3) . .
H11A C11 H11B 108.0 . .
C12 C11 H11A 109.5 . .
C12 C11 H11B 109.5 . .
C7 C12 C11 110.2(3) . .
C7 C12 H12A 109.6 . .
C7 C12 H12B 109.6 . .
C11 C12 H12A 109.6 . .
C11 C12 H12B 109.6 . .
H12A C12 H12B 108.1 . .
N1 C13 P2 121.3(2) . .
N1 C13 C14 122.2(3) . .
C14 C13 P2 116.5(2) . .
C13 C14 H14 120.1 . .
C13 C14 C15 119.8(3) . .
C15 C14 H14 120.1 . .
C14 C15 H15 120.9 . .
C16 C15 C14 118.2(3) . .
C16 C15 H15 120.9 . .
C15 C16 H16 120.5 . .
C15 C16 C17 119.1(3) . .
C17 C16 H16 120.5 . .
N1 C17 C16 123.4(3) . .
N1 C17 H17 118.3 . .
C16 C17 H17 118.3 . .
P3 C18 H18 106.8 . .
C19 C18 P3 109.8(2) . .
C19 C18 H18 106.8 . .
C23 C18 P3 115.7(2) . .
C23 C18 H18 106.8 . .
C23 C18 C19 110.5(3) . .
C18 C19 H19A 109.4 . .
C18 C19 H19B 109.4 . .
H19A C19 H19B 108.0 . .
C20 C19 C18 111.0(3) . .
C20 C19 H19A 109.4 . .
C20 C19 H19B 109.4 . .
C19 C20 H20A 109.4 . .
C19 C20 H20B 109.4 . .
H20A C20 H20B 108.0 . .
C21 C20 C19 111.3(3) . .
C21 C20 H20A 109.4 . .
C21 C20 H20B 109.4 . .
C20 C21 H21A 109.6 . .
C20 C21 H21B 109.6 . .
C20 C21 C22 110.5(3) . .
H21A C21 H21B 108.1 . .
C22 C21 H21A 109.6 . .
C22 C21 H21B 109.6 . .
C21 C22 H22A 109.5 . .
C21 C22 H22B 109.5 . .
C21 C22 C23 110.9(3) . .
H22A C22 H22B 108.0 . .
C23 C22 H22A 109.5 . .
C23 C22 H22B 109.5 . .
C18 C23 C22 111.2(3) . .
C18 C23 H23A 109.4 . .
C18 C23 H23B 109.4 . .
C22 C23 H23A 109.4 . .
C22 C23 H23B 109.4 . .
H23A C23 H23B 108.0 . .
P3 C24 H24 107.0 . .
C25 C24 P3 108.4(2) . .
C25 C24 H24 107.0 . .
C25 C24 C29 111.6(3) . .
C29 C24 P3 115.3(2) . .
C29 C24 H24 107.0 . .
C24 C25 H25A 109.5 . .
C24 C25 H25B 109.5 . .
H25A C25 H25B 108.1 . .
C26 C25 C24 110.8(3) . .
C26 C25 H25A 109.5 . .
C26 C25 H25B 109.5 . .
C25 C26 H26A 109.2 . .
C25 C26 H26B 109.2 . .
H26A C26 H26B 107.9 . .
C27 C26 C25 112.2(3) . .
C27 C26 H26A 109.2 . .
C27 C26 H26B 109.2 . .
C26 C27 H27A 109.5 . .
C26 C27 H27B 109.5 . .
C26 C27 C28 110.7(3) . .
H27A C27 H27B 108.1 . .
C28 C27 H27A 109.5 . .
C28 C27 H27B 109.5 . .
C27 C28 H28A 109.3 . .
C27 C28 H28B 109.3 . .
C27 C28 C29 111.5(3) . .
H28A C28 H28B 108.0 . .
C29 C28 H28A 109.3 . .
C29 C28 H28B 109.3 . .
C24 C29 H29A 109.6 . .
C24 C29 H29B 109.6 . .
C28 C29 C24 110.2(3) . .
C28 C29 H29A 109.6 . .
C28 C29 H29B 109.6 . .
H29A C29 H29B 108.1 . .
O1 S1 O2 115.52(17) . .
O1 S1 O3 114.76(17) . .
O1 S1 C30 103.62(16) . .
O2 S1 C30 102.91(16) . .
O3 S1 O2 114.82(17) . .
O3 S1 C30 102.71(16) . .
F1 C30 S1 109.6(2) . .
F2 C30 S1 110.6(2) . .
F2 C30 F1 108.1(3) . .
F3 C30 S1 111.2(2) . .
F3 C30 F1 108.4(3) . .
F3 C30 F2 108.9(3) . .
H31A C31 H31B 109.5 . .
H31A C31 H31C 109.5 . .
H31B C31 H31C 109.5 . .
C32 C31 H31A 109.5 . .
C32 C31 H31B 109.5 . .
C32 C31 H31C 109.5 . .
N2 C32 C31 179.0(6) . .

loop_
_geom_bond_atom_site_label_1
_geom_bond_atom_site_label_2
_geom_bond_distance
_geom_bond_site_symmetry_2
Ag1 Ag1 2.9013(4) 3_666
Ag1 P1 2.3818(8) .
Ag1 P3 2.4468(7) 3_666
Ag1 N1 2.404(3) 3_666
P1 P2 2.2352(10) .
P1 C1 1.855(3) .
P1 C7 1.860(3) .
P2 P3 2.2117(11) .
P2 C13 1.868(3) .
P3 Ag1 2.4468(7) 3_666
P3 C18 1.865(3) .
P3 C24 1.848(3) .
N1 Ag1 2.404(3) 3_666
N1 C13 1.355(4) .
N1 C17 1.346(4) .
C1 H1 0.9800 .
C1 C2 1.536(4) .
C1 C6 1.537(4) .
C2 H2A 0.9700 .
C2 H2B 0.9700 .
C2 C3 1.533(4) .
C3 H3A 0.9700 .
C3 H3B 0.9700 .
C3 C4 1.529(5) .
C4 H4A 0.9700 .
C4 H4B 0.9700 .
C4 C5 1.525(5) .
C5 H5A 0.9700 .
C5 H5B 0.9700 .
C5 C6 1.530(4) .
C6 H6A 0.9700 .
C6 H6B 0.9700 .
C7 H7 0.9800 .
C7 C8 1.540(4) .
C7 C12 1.527(5) .
C8 H8A 0.9700 .
C8 H8B 0.9700 .
C8 C9 1.532(5) .
C9 H9A 0.9700 .
C9 H9B 0.9700 .
C9 C10 1.526(6) .
C10 H10A 0.9700 .
C10 H10B 0.9700 .
C10 C11 1.528(6) .
C11 H11A 0.9700 .
C11 H11B 0.9700 .
C11 C12 1.535(5) .
C12 H12A 0.9700 .
C12 H12B 0.9700 .
C13 C14 1.381(5) .
C14 H14 0.9300 .
C14 C15 1.392(5) .
C15 H15 0.9300 .
C15 C16 1.380(5) .
C16 H16 0.9300 .
C16 C17 1.380(5) .
C17 H17 0.9300 .
C18 H18 0.9800 .
C18 C19 1.538(4) .
C18 C23 1.531(5) .
C19 H19A 0.9700 .
C19 H19B 0.9700 .
C19 C20 1.525(4) .
C20 H20A 0.9700 .
C20 H20B 0.9700 .
C20 C21 1.521(6) .
C21 H21A 0.9700 .
C21 H21B 0.9700 .
C21 C22 1.524(5) .
C22 H22A 0.9700 .
C22 H22B 0.9700 .
C22 C23 1.536(5) .
C23 H23A 0.9700 .
C23 H23B 0.9700 .
C24 H24 0.9800 .
C24 C25 1.536(5) .
C24 C29 1.537(4) .
C25 H25A 0.9700 .
C25 H25B 0.9700 .
C25 C26 1.532(5) .
C26 H26A 0.9700 .
C26 H26B 0.9700 .
C26 C27 1.524(6) .
C27 H27A 0.9700 .
C27 H27B 0.9700 .
C27 C28 1.525(6) .
C28 H28A 0.9700 .
C28 H28B 0.9700 .
C28 C29 1.530(5) .
C29 H29A 0.9700 .
C29 H29B 0.9700 .
S1 O1 1.431(3) .
S1 O2 1.438(3) .
S1 O3 1.435(3) .
S1 C30 1.865(4) .
F1 C30 1.341(4) .
F2 C30 1.332(4) .
F3 C30 1.322(4) .
N2 C32 1.131(7) .
C31 H31A 0.9600 .
C31 H31B 0.9600 .
C31 H31C 0.9600 .
C31 C32 1.429(7) .

loop_
_geom_torsion_atom_site_label_1
_geom_torsion_atom_site_label_2
_geom_torsion_atom_site_label_3
_geom_torsion_atom_site_label_4
_geom_torsion
_geom_torsion_site_symmetry_1
Ag1 P1 C1 C2 -24.0(2) .
Ag1 P1 C1 C6 -152.0(2) .
Ag1 P1 C7 C8 -51.3(2) .
Ag1 P1 C7 C12 -177.9(2) .
Ag1 P3 C18 C19 -9.2(3) 3_666
Ag1 P3 C18 C23 -135.1(2) 3_666
Ag1 P3 C24 C25 -54.7(2) 3_666
Ag1 P3 C24 C29 179.3(2) 3_666
Ag1 N1 C13 P2 23.0(3) 3_666
Ag1 N1 C13 C14 -157.0(2) 3_666
Ag1 N1 C17 C16 157.1(3) 3_666
P1 P2 C13 N1 58.6(2) .
P1 P2 C13 C14 -121.5(2) .
P1 C1 C2 C3 173.9(2) .
P1 C1 C6 C5 -175.2(2) .
P1 C7 C8 C9 171.7(2) .
P1 C7 C12 C11 -174.0(3) .
P2 P1 C1 C2 108.45(19) .
P2 P1 C1 C6 -19.6(3) .
P2 P1 C7 C8 -173.8(2) .
P2 P1 C7 C12 59.7(2) .
P2 P3 C18 C19 102.7(2) .
P2 P3 C18 C23 -23.2(3) .
P2 P3 C24 C25 -173.61(19) .
P2 P3 C24 C29 60.4(3) .
P2 C13 C14 C15 -179.9(3) .
P3 P2 C13 N1 -42.1(2) .
P3 P2 C13 C14 137.9(2) .
P3 C18 C19 C20 175.8(3) .
P3 C18 C23 C22 -179.2(3) .
P3 C24 C25 C26 177.4(2) .
P3 C24 C29 C28 -179.8(2) .
N1 C13 C14 C15 0.0(5) .
C1 P1 C7 C8 75.2(2) .
C1 P1 C7 C12 -51.4(3) .
C1 C2 C3 C4 54.2(4) .
C2 C1 C6 C5 56.7(4) .
C2 C3 C4 C5 -54.7(4) .
C3 C4 C5 C6 56.5(4) .
C4 C5 C6 C1 -57.5(4) .
C6 C1 C2 C3 -55.2(3) .
C7 P1 C1 C2 -145.7(2) .
C7 P1 C1 C6 86.2(3) .
C7 C8 C9 C10 56.6(4) .
C8 C7 C12 C11 59.3(4) .
C8 C9 C10 C11 -55.1(5) .
C9 C10 C11 C12 54.7(5) .
C10 C11 C12 C7 -56.8(4) .
C12 C7 C8 C9 -58.8(4) .
C13 N1 C17 C16 -2.2(5) .
C13 C14 C15 C16 -1.0(6) .
C14 C15 C16 C17 0.4(6) .
C15 C16 C17 N1 1.3(6) .
C17 N1 C13 P2 -178.5(2) .
C17 N1 C13 C14 1.5(4) .
C18 P3 C24 C25 76.2(2) .
C18 P3 C24 C29 -49.7(3) .
C18 C19 C20 C21 56.8(4) .
C19 C18 C23 C22 55.2(4) .
C19 C20 C21 C22 -57.4(4) .
C20 C21 C22 C23 56.9(5) .
C21 C22 C23 C18 -56.4(4) .
C23 C18 C19 C20 -55.4(4) .
C24 P3 C18 C19 -144.9(2) .
C24 P3 C18 C23 89.2(3) .
C24 C25 C26 C27 54.2(4) .
C25 C24 C29 C28 55.9(4) .
C25 C26 C27 C28 -55.2(4) .
C26 C27 C28 C29 56.5(4) .
C27 C28 C29 C24 -56.9(4) .
C29 C24 C25 C26 -54.5(4) .
O1 S1 C30 F1 60.7(3) .
O1 S1 C30 F2 -58.4(3) .
O1 S1 C30 F3 -179.5(2) .
O2 S1 C30 F1 -178.6(2) .
O2 S1 C30 F2 62.3(3) .
O2 S1 C30 F3 -58.8(2) .
O3 S1 C30 F1 -59.0(3) .
O3 S1 C30 F2 -178.2(2) .
O3 S1 C30 F3 60.8(2) .

loop_
_exptl_oxdiff_crystal_face_indexfrac_h
_exptl_oxdiff_crystal_face_indexfrac_k
_exptl_oxdiff_crystal_face_indexfrac_l
_exptl_oxdiff_crystal_face_x
_exptl_oxdiff_crystal_face_y
_exptl_oxdiff_crystal_face_z
0.9992 5.9950 9.0200 -0.5190 -0.6717 -0.4455
-8.0049 -0.0015 1.0043 0.8989 -0.4606 0.1811
8.0049 0.0015 -1.0043 -0.8989 0.4606 -0.1811
-0.0071 -8.9962 3.9821 -0.2157 0.0485 0.9453
0.0071 8.9962 -3.9821 0.2157 -0.0485 -0.9453
-0.9992 -5.9950 -9.0200 0.5190 0.6717 0.4455
